data_4119083
loop_
_publ_author_name
'Chisholm, Malcolm H.'
'Gallucci, Judith'
'Hadad, Christopher M.'
'Huffman, John C.'
'Wilson, Paul J.'

_publ_section_title
;
 M2(hpp)4Cl2and M2(hpp)4, Where M = Mo and W:&#x00A0; Preparations,
 Structure and Bonding, and Comparisons with C2, C2H2, and C2Cl2and the
 Hypothetical Molecules M2(hpp)4(H)2&#x2020;
;
_journal_issue 51
_journal_name_full 'Journal of the American Chemical Society'
_journal_page_first 16040
_journal_page_last 16049
_journal_paper_doi 10.1021/ja0301065
_journal_volume 125
_journal_year 2003
_chemical_formula_sum 'C34 H48 Cl20 D6 N12 W2'
_chemical_formula_weight 1713.63
_chemical_name_systematic
; 
 ? 
;
_space_group_IT_number 2
_symmetry_cell_setting triclinic
_symmetry_space_group_name_Hall '-P 1'
_symmetry_space_group_name_H-M 'P -1'
_atom_sites_solution_hydrogens geom
_atom_sites_solution_primary heavy
_audit_creation_method 'SHELXL-93 plus editing'
_cell_angle_alpha 75.728(1)
_cell_angle_beta 81.398(1)
_cell_angle_gamma 85.268(1)
_cell_formula_units_Z 1
_cell_length_a 10.3837(1)
_cell_length_b 11.1668(1)
_cell_length_c 13.3458(1)
_cell_measurement_reflns_used 88608
_cell_measurement_temperature 150
_cell_measurement_theta_max 27.48
_cell_measurement_theta_min 2.26
_cell_volume 1481.17(2)
_computing_cell_refinement 'DENZO (Otwinowski & Minor, 1997)'
_computing_data_collection 'COLLECT (Nonius, 1999)'
_computing_data_reduction 'DENZO (Otwinowski & Minor, 1997)'
_computing_structure_refinement 'SHELXL-93 (Sheldrick, 1993)'
_computing_structure_solution 'SHELXS-86 (Sheldrick, 1990)'
_diffrn_ambient_temperature 150
_diffrn_measurement_device 'Nonius Kappa CCD'
_diffrn_measurement_method 'omega scans'
_diffrn_radiation_monochromator graphite
_diffrn_radiation_source 'fine-focus sealed tube'
_diffrn_radiation_type MoK\a
_diffrn_radiation_wavelength 0.71073
_diffrn_reflns_av_R_equivalents 0.0561
_diffrn_reflns_av_sigmaI/netI 0.0328
_diffrn_reflns_limit_h_max 13
_diffrn_reflns_limit_h_min -13
_diffrn_reflns_limit_k_max 14
_diffrn_reflns_limit_k_min -14
_diffrn_reflns_limit_l_max 17
_diffrn_reflns_limit_l_min -17
_diffrn_reflns_number 48929
_diffrn_reflns_theta_max 27.48
_diffrn_reflns_theta_min 2.37
_exptl_absorpt_coefficient_mu 4.822
_exptl_absorpt_correction_T_max 0.627
_exptl_absorpt_correction_T_min 0.500
_exptl_absorpt_correction_type Sortav
_exptl_crystal_colour 'dark brown'
_exptl_crystal_density_diffrn 1.921
_exptl_crystal_description chunk
_exptl_crystal_F_000 830
_exptl_crystal_size_max 0.19
_exptl_crystal_size_mid 0.19
_exptl_crystal_size_min 0.12
_refine_diff_density_max 1.203
_refine_diff_density_min -0.905
_refine_diff_density_rms 0.108
_refine_ls_extinction_method none
_refine_ls_goodness_of_fit_all 1.035
_refine_ls_goodness_of_fit_obs 1.055
_refine_ls_hydrogen_treatment constr
_refine_ls_matrix_type full
_refine_ls_number_parameters 307
_refine_ls_number_reflns 6792
_refine_ls_number_restraints 0
_refine_ls_restrained_S_all 1.035
_refine_ls_restrained_S_obs 1.055
_refine_ls_R_factor_all 0.0317
_refine_ls_R_factor_obs 0.0250
_refine_ls_shift/esd_max 0.001
_refine_ls_shift/esd_mean 0.000
_refine_ls_structure_factor_coef Fsqd
_refine_ls_weighting_details 'w=1/[\s^2^(Fo^2^)+(0.0267P)^2^+1.6164P] where P=(Fo^2^+2Fc^2^)/3'
_refine_ls_weighting_scheme calc
_refine_ls_wR_factor_all 0.0575
_refine_ls_wR_factor_obs 0.0554
_reflns_number_observed 6117
_reflns_number_total 6792
_reflns_observed_criterion >2sigma(I)
_cod_data_source_file ja0301065sup3.cif
_cod_data_source_block shelxl
_cod_depositor_comments
;
The following automatic conversions were performed:

'_refine_ls_weighting_scheme' value 'calc
w=1/[\s^2^(Fo^2^)+(0.0267P)^2^+1.6164P] where P=(Fo^2^+2Fc^2^)/3' was
changed to 'calc'. New tag '_refine_ls_weighting_details' was
created. The value of the new tag was set to
'w=1/[\s^2^(Fo^2^)+(0.0267P)^2^+1.6164P] where P=(Fo^2^+2Fc^2^)/3'.

Automatic conversion script
Id: cif_fix_values 3143 2015-03-26 13:38:13Z robertas 
;
_cod_database_code 4119083

loop_
_symmetry_equiv_pos_as_xyz
'x, y, z'
'-x, -y, -z'

loop_
_atom_site_aniso_label
_atom_site_aniso_U_11
_atom_site_aniso_U_22
_atom_site_aniso_U_33
_atom_site_aniso_U_23
_atom_site_aniso_U_13
_atom_site_aniso_U_12
W 0.01564(7) 0.02412(7) 0.01689(7) -0.00408(5) -0.00291(4) -0.00273(4)
Cl1 0.0448(5) 0.0412(5) 0.0290(4) -0.0114(4) -0.0105(4) 0.0137(4)
Cl2 0.0478(5) 0.0452(5) 0.0390(5) -0.0159(4) -0.0096(4) -0.0008(4)
Cl3 0.0619(7) 0.0881(9) 0.0543(7) 0.0249(6) -0.0010(6) -0.0212(7)
Cl4 0.0452(5) 0.0514(6) 0.0429(5) -0.0116(4) -0.0123(4) -0.0079(4)
Cl5 0.0768(8) 0.0740(8) 0.0419(6) -0.0171(5) 0.0066(5) -0.0306(6)
Cl6 0.0474(7) 0.1176(12) 0.1003(11) -0.0572(10) 0.0125(7) -0.0172(7)
Cl7 0.0671(7) 0.0668(7) 0.0491(6) -0.0047(5) -0.0146(5) 0.0010(6)
Cl8 0.0459(6) 0.0554(6) 0.0601(6) -0.0271(5) -0.0118(5) 0.0143(5)
Cl9 0.0762(8) 0.0565(7) 0.0711(8) -0.0103(6) 0.0038(6) -0.0201(6)
Cl10 0.0426(5) 0.0534(6) 0.0530(6) -0.0064(5) -0.0035(5) 0.0133(5)
N1 0.0169(12) 0.0239(13) 0.0184(12) -0.0011(10) -0.0022(10) -0.0025(10)
N5 0.0196(13) 0.0275(14) 0.0252(14) -0.0006(11) -0.0040(11) 0.0010(11)
N9 0.0142(11) 0.0242(13) 0.0211(12) -0.0027(10) -0.0018(10) -0.0020(10)
N11 0.0195(12) 0.0272(13) 0.0182(12) -0.0061(10) -0.0020(10) -0.0062(10)
N15 0.0295(14) 0.0324(15) 0.0185(13) -0.0073(11) -0.0060(11) -0.0064(11)
N19 0.0215(13) 0.0284(14) 0.0174(12) -0.0068(10) -0.0025(10) -0.0052(11)
C2 0.023(2) 0.028(2) 0.034(2) 0.0026(14) -0.0011(14) -0.0048(13)
C3 0.030(2) 0.031(2) 0.029(2) 0.0051(14) -0.0034(14) -0.0008(14)
C4 0.026(2) 0.028(2) 0.036(2) 0.0005(14) -0.0070(14) -0.0003(13)
C6 0.021(2) 0.036(2) 0.042(2) -0.002(2) -0.0012(14) 0.0028(14)
C7 0.019(2) 0.039(2) 0.032(2) -0.0054(15) 0.0028(13) 0.0001(14)
C8 0.0154(14) 0.031(2) 0.032(2) -0.0022(14) -0.0026(13) -0.0040(13)
C10 0.0177(14) 0.026(2) 0.0180(14) -0.0073(12) -0.0061(11) -0.0007(12)
C12 0.034(2) 0.044(2) 0.024(2) -0.0089(15) -0.0010(14) -0.020(2)
C13 0.045(2) 0.037(2) 0.032(2) -0.009(2) -0.005(2) -0.019(2)
C14 0.029(2) 0.038(2) 0.029(2) -0.0154(15) -0.0033(14) -0.0103(14)
C16 0.045(2) 0.044(2) 0.018(2) -0.0079(15) -0.0055(15) -0.010(2)
C17 0.055(2) 0.055(2) 0.019(2) -0.004(2) -0.002(2) -0.018(2)
C18 0.035(2) 0.055(2) 0.020(2) -0.010(2) 0.0047(14) -0.019(2)
C20 0.0202(14) 0.0214(14) 0.0188(14) -0.0043(12) -0.0072(12) 0.0009(12)
C21 0.031(2) 0.037(2) 0.038(2) -0.005(2) -0.002(2) 0.002(2)
C22 0.049(2) 0.038(2) 0.049(2) -0.015(2) -0.008(2) 0.000(2)
C23 0.046(2) 0.040(2) 0.027(2) -0.007(2) -0.009(2) 0.004(2)

loop_
_atom_site_label
_atom_site_type_symbol
_atom_site_fract_x
_atom_site_fract_y
_atom_site_fract_z
_atom_site_U_iso_or_equiv
_atom_site_thermal_displace_type
_atom_site_occupancy
_atom_site_calc_flag
_atom_site_refinement_flags
W W 0.074128(11) 0.057845(11) 0.443511(9) 0.01884(5) Uani 1 d .
Cl1 Cl 0.28627(9) 0.22867(8) 0.28390(7) 0.0381(2) Uani 1 d .
Cl2 Cl 0.50923(10) -0.01907(9) 0.14840(7) 0.0427(2) Uani 1 d .
Cl3 Cl 0.66698(13) 0.18991(13) 0.05022(10) 0.0752(4) Uani 1 d .
Cl4 Cl 0.66630(10) 0.07697(9) 0.26949(8) 0.0454(2) Uani 1 d .
Cl5 Cl 0.81592(13) 0.41285(12) 0.60705(9) 0.0636(3) Uani 1 d .
Cl6 Cl 0.59714(12) 0.3981(2) 0.77186(13) 0.0845(4) Uani 1 d .
Cl7 Cl 0.85856(12) 0.40715(12) 0.81563(9) 0.0621(3) Uani 1 d .
Cl8 Cl 0.32243(10) 0.21745(10) 0.97351(9) 0.0519(3) Uani 1 d .
Cl9 Cl 0.32575(13) 0.47766(12) 0.96551(10) 0.0692(3) Uani 1 d .
Cl10 Cl 0.08189(10) 0.35631(10) 1.01134(8) 0.0520(3) Uani 1 d .
N1 N -0.0681(2) 0.1970(2) 0.3992(2) 0.0204(5) Uani 1 d .
N5 N -0.2865(2) 0.2739(2) 0.4195(2) 0.0251(6) Uani 1 d .
N9 N -0.2222(2) 0.0767(2) 0.5169(2) 0.0203(5) Uani 1 d .
N11 N 0.1138(2) 0.1422(2) 0.5589(2) 0.0213(5) Uani 1 d .
N15 N 0.0821(3) 0.1494(2) 0.7365(2) 0.0260(6) Uani 1 d .
N19 N -0.0452(2) 0.0257(2) 0.6744(2) 0.0220(5) Uani 1 d .
C2 C -0.0403(3) 0.3190(3) 0.3303(3) 0.0301(7) Uani 1 d .
H2A H 0.0450(3) 0.3152(3) 0.2898(3) 0.036 Uiso 1 calc R
H2B H -0.0393(3) 0.3788(3) 0.3719(3) 0.036 Uiso 1 calc R
C3 C -0.1427(3) 0.3596(3) 0.2575(3) 0.0323(8) Uani 1 d .
H3A H -0.1217(3) 0.4384(3) 0.2097(3) 0.039 Uiso 1 calc R
H3B H -0.1461(3) 0.2990(3) 0.2170(3) 0.039 Uiso 1 calc R
C4 C -0.2726(3) 0.3718(3) 0.3233(3) 0.0311(7) Uani 1 d .
H4A H -0.2808(3) 0.4517(3) 0.3407(3) 0.037 Uiso 1 calc R
H4B H -0.3422(3) 0.3682(3) 0.2832(3) 0.037 Uiso 1 calc R
C6 C -0.4155(3) 0.2763(3) 0.4808(3) 0.0345(8) Uani 1 d .
H6A H -0.4804(3) 0.2581(3) 0.4422(3) 0.041 Uiso 1 calc R
H6B H -0.4365(3) 0.3583(3) 0.4927(3) 0.041 Uiso 1 calc R
C7 C -0.4191(3) 0.1830(3) 0.5839(3) 0.0314(7) Uani 1 d .
H7A H -0.5083(3) 0.1726(3) 0.6175(3) 0.038 Uiso 1 calc R
H7B H -0.3698(3) 0.2105(3) 0.6297(3) 0.038 Uiso 1 calc R
C8 C -0.3597(3) 0.0624(3) 0.5623(3) 0.0270(7) Uani 1 d .
H8A H -0.3658(3) -0.0015(3) 0.6266(3) 0.032 Uiso 1 calc R
H8B H -0.4075(3) 0.0374(3) 0.5143(3) 0.032 Uiso 1 calc R
C10 C -0.1938(3) 0.1831(3) 0.4450(2) 0.0197(6) Uani 1 d .
C12 C 0.2252(3) 0.2202(3) 0.5437(3) 0.0330(8) Uani 1 d .
H12A H 0.2424(3) 0.2628(3) 0.4707(3) 0.040 Uiso 1 calc R
H12B H 0.3019(3) 0.1685(3) 0.5621(3) 0.040 Uiso 1 calc R
C13 C 0.1995(4) 0.3137(3) 0.6095(3) 0.0367(8) Uani 1 d .
H13A H 0.2738(4) 0.3649(3) 0.5980(3) 0.044 Uiso 1 calc R
H13B H 0.1237(4) 0.3669(3) 0.5908(3) 0.044 Uiso 1 calc R
C14 C 0.1759(3) 0.2446(3) 0.7219(3) 0.0305(7) Uani 1 d .
H14A H 0.2575(3) 0.2064(3) 0.7440(3) 0.037 Uiso 1 calc R
H14B H 0.1431(3) 0.3020(3) 0.7647(3) 0.037 Uiso 1 calc R
C16 C 0.0403(4) 0.0929(3) 0.8471(2) 0.0350(8) Uani 1 d .
H16A H -0.0111(4) 0.1537(3) 0.8789(2) 0.042 Uiso 1 calc R
H16B H 0.1166(4) 0.0683(3) 0.8826(2) 0.042 Uiso 1 calc R
C17 C -0.0389(4) -0.0179(4) 0.8611(3) 0.0436(9) Uani 1 d .
H17A H -0.0915(4) -0.0339(4) 0.9291(3) 0.052 Uiso 1 calc R
H17B H 0.0183(4) -0.0902(4) 0.8569(3) 0.052 Uiso 1 calc R
C18 C -0.1256(3) 0.0076(4) 0.7767(2) 0.0359(8) Uani 1 d .
H18A H -0.1809(3) -0.0614(4) 0.7867(2) 0.043 Uiso 1 calc R
H18B H -0.1811(3) 0.0811(4) 0.7801(2) 0.043 Uiso 1 calc R
C20 C 0.0510(3) 0.1061(3) 0.6570(2) 0.0198(6) Uani 1 d .
C21 C 0.5724(3) 0.1145(3) 0.1652(3) 0.0364(8) Uani 1 d .
H21 H 0.4993(3) 0.1707(3) 0.1820(3) 0.044 Uiso 1 calc R
C22 C 0.7509(4) 0.4577(4) 0.7227(3) 0.0446(9) Uani 1 d .
H22 H 0.7418(4) 0.5482(4) 0.7073(3) 0.054 Uiso 1 calc R
C23 C 0.2490(4) 0.3394(3) 1.0261(3) 0.0376(8) Uani 1 d .
H23 H 0.2571(4) 0.3198(3) 1.1007(3) 0.045 Uiso 1 calc R

loop_
_atom_type_symbol
_atom_type_description
_atom_type_scat_dispersion_real
_atom_type_scat_dispersion_imag
_atom_type_scat_source
C C 0.0033 0.0016 'International Tables Vol C Tables 4.2.6.8 and 6.1.1.4'
H H 0.0000 0.0000 'International Tables Vol C Tables 4.2.6.8 and 6.1.1.4'
W W -0.8490 6.8722 'International Tables Vol C Tables 4.2.6.8 and 6.1.1.4'
N N 0.0061 0.0033 'International Tables Vol C Tables 4.2.6.8 and 6.1.1.4'
Cl Cl 0.1484 0.1585 'International Tables Vol C Tables 4.2.6.8 and 6.1.1.4'

loop_
_geom_angle_atom_site_label_1
_geom_angle_atom_site_label_2
_geom_angle_atom_site_label_3
_geom_angle
_geom_angle_site_symmetry_1
_geom_angle_site_symmetry_3
N19 W N9 88.66(10) 2_556 2_556
N19 W N1 91.24(10) 2_556 .
N9 W N1 177.54(9) 2_556 .
N19 W N11 176.93(9) 2_556 .
N9 W N11 89.47(10) 2_556 .
N1 W N11 90.53(10) . .
N19 W W 91.31(7) 2_556 2_556
N9 W W 91.28(7) 2_556 2_556
N1 W W 91.18(7) . 2_556
N11 W W 91.16(7) . 2_556
C10 N1 C2 115.4(2) . .
C10 N1 W 119.8(2) . .
C2 N1 W 124.3(2) . .
C10 N5 C6 122.9(3) . .
C10 N5 C4 123.5(3) . .
C6 N5 C4 113.3(2) . .
C10 N9 C8 116.5(2) . .
C10 N9 W 119.9(2) . 2_556
C8 N9 W 123.6(2) . 2_556
C20 N11 C12 117.3(2) . .
C20 N11 W 119.2(2) . .
C12 N11 W 122.3(2) . .
C20 N15 C14 123.3(3) . .
C20 N15 C16 123.4(3) . .
C14 N15 C16 112.7(2) . .
C20 N19 C18 115.8(2) . .
C20 N19 W 119.5(2) . 2_556
C18 N19 W 124.7(2) . 2_556
N1 C2 C3 110.3(3) . .
N1 C2 H2A 109.6(2) . .
C3 C2 H2A 109.6(2) . .
N1 C2 H2B 109.6(2) . .
C3 C2 H2B 109.6(2) . .
H2A C2 H2B 108.1 . .
C4 C3 C2 107.9(3) . .
C4 C3 H3A 110.1(2) . .
C2 C3 H3A 110.1(2) . .
C4 C3 H3B 110.1(2) . .
C2 C3 H3B 110.1(2) . .
H3A C3 H3B 108.4 . .
N5 C4 C3 111.8(3) . .
N5 C4 H4A 109.3(2) . .
C3 C4 H4A 109.3(2) . .
N5 C4 H4B 109.3(2) . .
C3 C4 H4B 109.3(2) . .
H4A C4 H4B 107.9 . .
N5 C6 C7 110.8(3) . .
N5 C6 H6A 109.5(2) . .
C7 C6 H6A 109.5(2) . .
N5 C6 H6B 109.5(2) . .
C7 C6 H6B 109.5(2) . .
H6A C6 H6B 108.1 . .
C6 C7 C8 107.4(3) . .
C6 C7 H7A 110.2(2) . .
C8 C7 H7A 110.2(2) . .
C6 C7 H7B 110.2(2) . .
C8 C7 H7B 110.2(2) . .
H7A C7 H7B 108.5 . .
N9 C8 C7 110.1(3) . .
N9 C8 H8A 109.6(2) . .
C7 C8 H8A 109.6(2) . .
N9 C8 H8B 109.6(2) . .
C7 C8 H8B 109.6(2) . .
H8A C8 H8B 108.2 . .
N9 C10 N5 121.6(3) . .
N9 C10 N1 117.8(3) . .
N5 C10 N1 120.6(3) . .
N11 C12 C13 111.2(3) . .
N11 C12 H12A 109.4(2) . .
C13 C12 H12A 109.4(2) . .
N11 C12 H12B 109.4(2) . .
C13 C12 H12B 109.4(2) . .
H12A C12 H12B 108.0 . .
C14 C13 C12 108.0(3) . .
C14 C13 H13A 110.1(2) . .
C12 C13 H13A 110.1(2) . .
C14 C13 H13B 110.1(2) . .
C12 C13 H13B 110.1(2) . .
H13A C13 H13B 108.4 . .
N15 C14 C13 110.8(3) . .
N15 C14 H14A 109.5(2) . .
C13 C14 H14A 109.5(2) . .
N15 C14 H14B 109.5(2) . .
C13 C14 H14B 109.5(2) . .
H14A C14 H14B 108.1 . .
N15 C16 C17 112.1(3) . .
N15 C16 H16A 109.2(2) . .
C17 C16 H16A 109.2(2) . .
N15 C16 H16B 109.2(2) . .
C17 C16 H16B 109.2(2) . .
H16A C16 H16B 107.9 . .
C16 C17 C18 108.6(3) . .
C16 C17 H17A 110.0(2) . .
C18 C17 H17A 110.0(2) . .
C16 C17 H17B 110.0(2) . .
C18 C17 H17B 110.0(2) . .
H17A C17 H17B 108.3 . .
N19 C18 C17 109.6(3) . .
N19 C18 H18A 109.7(2) . .
C17 C18 H18A 109.7(2) . .
N19 C18 H18B 109.7(2) . .
C17 C18 H18B 109.7(2) . .
H18A C18 H18B 108.2 . .
N11 C20 N19 118.3(3) . .
N11 C20 N15 121.4(3) . .
N19 C20 N15 120.4(3) . .
Cl2 C21 Cl3 110.7(2) . .
Cl2 C21 Cl4 110.5(2) . .
Cl3 C21 Cl4 110.2(2) . .
Cl2 C21 H21 108.47(12) . .
Cl3 C21 H21 108.47(13) . .
Cl4 C21 H21 108.47(12) . .
Cl6 C22 Cl7 110.3(2) . .
Cl6 C22 Cl5 111.3(2) . .
Cl7 C22 Cl5 109.4(2) . .
Cl6 C22 H22 108.59(14) . .
Cl7 C22 H22 108.59(13) . .
Cl5 C22 H22 108.59(14) . .
Cl9 C23 Cl8 110.8(2) . .
Cl9 C23 Cl10 110.2(2) . .
Cl8 C23 Cl10 109.7(2) . .
Cl9 C23 H23 108.68(12) . .
Cl8 C23 H23 108.68(12) . .
Cl10 C23 H23 108.68(12) . .

loop_
_geom_bond_atom_site_label_1
_geom_bond_atom_site_label_2
_geom_bond_distance
_geom_bond_site_symmetry_2
W N19 2.086(2) 2_556
W N9 2.091(2) 2_556
W N1 2.092(2) .
W N11 2.097(2) .
W W 2.2328(2) 2_556
Cl2 C21 1.753(4) .
Cl3 C21 1.755(4) .
Cl4 C21 1.765(4) .
Cl5 C22 1.762(4) .
Cl6 C22 1.752(4) .
Cl7 C22 1.752(4) .
Cl8 C23 1.752(4) .
Cl9 C23 1.751(4) .
Cl10 C23 1.765(4) .
N1 C10 1.359(4) .
N1 C2 1.467(4) .
N5 C10 1.355(4) .
N5 C6 1.463(4) .
N5 C4 1.465(4) .
N9 C10 1.353(4) .
N9 C8 1.470(4) .
N9 W 2.091(2) 2_556
N11 C20 1.353(4) .
N11 C12 1.464(4) .
N15 C20 1.358(4) .
N15 C14 1.458(4) .
N15 C16 1.470(4) .
N19 C20 1.354(4) .
N19 C18 1.467(4) .
N19 W 2.086(2) 2_556
C2 C3 1.514(5) .
C2 H2A 0.97 .
C2 H2B 0.97 .
C3 C4 1.511(5) .
C3 H3A 0.97 .
C3 H3B 0.97 .
C4 H4A 0.97 .
C4 H4B 0.97 .
C6 C7 1.505(5) .
C6 H6A 0.97 .
C6 H6B 0.97 .
C7 C8 1.509(5) .
C7 H7A 0.97 .
C7 H7B 0.97 .
C8 H8A 0.97 .
C8 H8B 0.97 .
C12 C13 1.506(5) .
C12 H12A 0.97 .
C12 H12B 0.97 .
C13 C14 1.502(5) .
C13 H13A 0.97 .
C13 H13B 0.97 .
C14 H14A 0.97 .
C14 H14B 0.97 .
C16 C17 1.500(5) .
C16 H16A 0.97 .
C16 H16B 0.97 .
C17 C18 1.504(5) .
C17 H17A 0.97 .
C17 H17B 0.97 .
C18 H18A 0.97 .
C18 H18B 0.97 .
C21 H21 0.98 .
C22 H22 0.98 .
C23 H23 0.98 .
